data_7024458
loop_
_publ_author_name
'Sasmal, Pijus K.'
'Saha, Sounik'
'Majumdar, Ritankar'
'De, Swati'
'Dighe, Rajan R.'
'Chakravarty, Akhil R.'

_publ_section_title
;
 Oxovanadium(IV) complexes of phenanthroline bases: the dipyridophenazine
 complex as a near-IR photocytotoxic agent.
;
_journal_issue 8
_journal_name_full 'Dalton transactions (Cambridge, England : 2003)'
_journal_page_first 2147
_journal_page_last 2158
_journal_paper_doi 10.1039/b917265c
_journal_volume 39
_journal_year 2010
_chemical_formula_moiety 'C30 H19 Cl F6 N9 O P V'
_chemical_formula_sum 'C30 H19 Cl F6 N9 O P V'
_chemical_formula_weight 752.90
_chemical_name_systematic
;
?
;
_space_group_IT_number 2
_symmetry_cell_setting triclinic
_symmetry_space_group_name_Hall '-P 1'
_symmetry_space_group_name_H-M 'P -1'
_atom_sites_solution_hydrogens geom
_atom_sites_solution_primary direct
_atom_sites_solution_secondary difmap
_audit_creation_method SHELXL-97
_cell_angle_alpha 68.222(9)
_cell_angle_beta 81.920(10)
_cell_angle_gamma 87.459(10)
_cell_formula_units_Z 2
_cell_length_a 11.087(7)
_cell_length_b 12.192(7)
_cell_length_c 12.471(8)
_cell_measurement_temperature 293(2)
_cell_volume 1549.8(17)
_computing_cell_refinement 'Bruker Smart'
_computing_data_collection 'Bruker Smart'
_computing_data_reduction 'Bruker Saint'
_computing_molecular_graphics 'Ortep-3 for Windows (Farrugia, 1997)'
_computing_publication_material 'WinGX publication routines (Farrugia, 1999)'
_computing_structure_refinement 'SHELXL-97 (Sheldrick, 1997)'
_computing_structure_solution 'SHELXL-97 (Sheldrick, 1997)'
_diffrn_ambient_temperature 293(2)
_diffrn_detector_area_resol_mean 0.3
_diffrn_measured_fraction_theta_full 0.997
_diffrn_measured_fraction_theta_max 0.997
_diffrn_measurement_device_type 'Bruker Smart CCD Area Detector'
_diffrn_measurement_method 'omega scans'
_diffrn_radiation_monochromator graphite
_diffrn_radiation_source 'fine-focus sealed tube'
_diffrn_radiation_type MoK\a
_diffrn_radiation_wavelength 0.71073
_diffrn_reflns_av_R_equivalents 0.0668
_diffrn_reflns_av_sigmaI/netI 0.0896
_diffrn_reflns_limit_h_max 13
_diffrn_reflns_limit_h_min -13
_diffrn_reflns_limit_k_max 14
_diffrn_reflns_limit_k_min -14
_diffrn_reflns_limit_l_max 14
_diffrn_reflns_limit_l_min -14
_diffrn_reflns_number 14512
_diffrn_reflns_theta_full 25.00
_diffrn_reflns_theta_max 25.00
_diffrn_reflns_theta_min 1.77
_exptl_absorpt_coefficient_mu 0.537
_exptl_absorpt_correction_T_max 0.874
_exptl_absorpt_correction_T_min 0.814
_exptl_absorpt_correction_type empirical
_exptl_absorpt_process_details SADABS
_exptl_crystal_colour brown
_exptl_crystal_density_diffrn 1.613
_exptl_crystal_density_method 'not measured'
_exptl_crystal_description block
_exptl_crystal_F_000 758
_exptl_crystal_size_max 0.41
_exptl_crystal_size_mid 0.32
_exptl_crystal_size_min 0.25
_refine_diff_density_max 0.876
_refine_diff_density_min -0.459
_refine_diff_density_rms 0.115
_refine_ls_extinction_method none
_refine_ls_goodness_of_fit_ref 1.037
_refine_ls_hydrogen_treatment constr
_refine_ls_matrix_type full
_refine_ls_number_parameters 427
_refine_ls_number_reflns 5446
_refine_ls_number_restraints 0
_refine_ls_restrained_S_all 1.037
_refine_ls_R_factor_all 0.1475
_refine_ls_R_factor_gt 0.0934
_refine_ls_shift/su_max 0.000
_refine_ls_shift/su_mean 0.000
_refine_ls_structure_factor_coef Fsqd
_refine_ls_weighting_details 'calc w=1/[\s^2^(Fo^2^)+(0.1560P)^2^+1.8590P] where P=(Fo^2^+2Fc^2^)/3'
_refine_ls_weighting_scheme calc
_refine_ls_wR_factor_gt 0.2540
_refine_ls_wR_factor_ref 0.2896
_reflns_number_gt 3237
_reflns_number_total 5446
_reflns_threshold_expression >2sigma(I)
_cod_data_source_file b917265c.txt
_cod_data_source_block arc1
_cod_depositor_comments
;
The following automatic conversions were performed:

'_symmetry_cell_setting' value 'Triclinic' changed to 'triclinic'
according to /home/saulius/struct/CIF-dictionaries/cif_core.dic
dictionary named 'cif_core.dic' version 2.4.2 from 2011-04-26.

Automatic conversion script
Id: cif_fix_values 1891 2012-01-12 08:04:46Z andrius 
;
_cod_original_cell_volume 1549.9(16)
_cod_original_sg_symbol_H-M P-1
_cod_database_code 7024458

loop_
_symmetry_equiv_pos_as_xyz
'x, y, z'
'-x, -y, -z'

loop_
_atom_site_label
_atom_site_type_symbol
_atom_site_fract_x
_atom_site_fract_y
_atom_site_fract_z
_atom_site_U_iso_or_equiv
_atom_site_adp_type
_atom_site_occupancy
_atom_site_symmetry_multiplicity
_atom_site_calc_flag
_atom_site_refinement_flags
V1 V 0.35139(11) 0.22201(10) 0.69843(10) 0.0488(4) Uani 1 1 d .
Cl1 Cl 0.55869(18) 0.21817(18) 0.65758(17) 0.0629(6) Uani 1 1 d .
P1 P 0.2564(4) 0.2188(3) 0.2139(3) 0.1199(13) Uani 1 1 d .
F1 F 0.3483(9) 0.2791(7) 0.2621(7) 0.152(3) Uani 1 1 d .
F2 F 0.1789(8) 0.3356(7) 0.1789(8) 0.160(3) Uani 1 1 d .
F3 F 0.3349(10) 0.2624(6) 0.0915(6) 0.163(4) Uani 1 1 d .
F4 F 0.1716(9) 0.1597(8) 0.1641(9) 0.174(4) Uani 1 1 d .
F5 F 0.3372(10) 0.1032(6) 0.2520(7) 0.175(4) Uani 1 1 d .
F6 F 0.1820(9) 0.1780(8) 0.3393(7) 0.169(3) Uani 1 1 d .
O1 O 0.3353(4) 0.3173(4) 0.7685(4) 0.0500(11) Uani 1 1 d .
N1 N 0.3486(5) 0.0708(5) 0.8540(4) 0.0431(13) Uani 1 1 d .
N2 N 0.3502(5) 0.0624(5) 0.6447(4) 0.0489(14) Uani 1 1 d .
N3 N 0.3619(8) -0.3525(6) 1.0263(6) 0.081(2) Uani 1 1 d .
N4 N 0.3604(7) -0.3634(6) 0.8062(6) 0.075(2) Uani 1 1 d .
N5 N 0.3309(5) 0.3409(5) 0.5266(5) 0.0477(14) Uani 1 1 d .
N6 N 0.1601(5) 0.2079(5) 0.6885(5) 0.0530(15) Uani 1 1 d .
N7 N 0.0272(8) 0.5254(6) 0.2755(6) 0.077(2) Uani 1 1 d .
N8 N -0.1490(7) 0.3723(7) 0.4395(8) 0.080(2) Uani 1 1 d .
C1 C 0.3431(6) 0.0770(6) 0.9599(6) 0.0502(17) Uani 1 1 d .
H1 H 0.3368 0.1508 0.9660 0.060 Uiso 1 1 calc R
C2 C 0.3465(7) -0.0215(7) 1.0597(6) 0.0565(19) Uani 1 1 d .
H2 H 0.3428 -0.0136 1.1314 0.068 Uiso 1 1 calc R
C3 C 0.3552(7) -0.1298(7) 1.0531(6) 0.0542(18) Uani 1 1 d .
H3 H 0.3590 -0.1967 1.1200 0.065 Uiso 1 1 calc R
C4 C 0.3586(6) -0.1404(6) 0.9448(5) 0.0487(17) Uani 1 1 d .
C5 C 0.3623(7) -0.2532(7) 0.9309(6) 0.0599(19) Uani 1 1 d .
C6 C 0.3581(11) -0.4537(8) 1.0108(8) 0.098(3) Uani 1 1 d .
H6 H 0.3562 -0.5238 1.0754 0.118 Uiso 1 1 calc R
C7 C 0.3568(11) -0.4597(8) 0.9022(9) 0.094(3) Uani 1 1 d .
H7 H 0.3533 -0.5334 0.8964 0.112 Uiso 1 1 calc R
C8 C 0.3601(7) -0.2588(7) 0.8203(6) 0.0587(19) Uani 1 1 d .
C9 C 0.3568(7) -0.1512(6) 0.7193(6) 0.0530(18) Uani 1 1 d .
C10 C 0.3506(8) -0.1500(7) 0.6076(7) 0.068(2) Uani 1 1 d .
H10 H 0.3499 -0.2204 0.5947 0.081 Uiso 1 1 calc R
C11 C 0.3458(9) -0.0450(7) 0.5186(7) 0.075(3) Uani 1 1 d .
H11 H 0.3417 -0.0429 0.4439 0.090 Uiso 1 1 calc R
C12 C 0.3469(7) 0.0592(7) 0.5385(6) 0.061(2) Uani 1 1 d .
H12 H 0.3454 0.1303 0.4756 0.073 Uiso 1 1 calc R
C13 C 0.3544(6) -0.0429(6) 0.7332(5) 0.0445(16) Uani 1 1 d .
C14 C 0.3549(6) -0.0383(6) 0.8481(5) 0.0430(15) Uani 1 1 d .
C15 C 0.4171(7) 0.4090(6) 0.4477(6) 0.058(2) Uani 1 1 d .
H15 H 0.4975 0.3983 0.4627 0.069 Uiso 1 1 calc R
C16 C 0.3919(8) 0.4943(7) 0.3451(7) 0.065(2) Uani 1 1 d .
H16 H 0.4539 0.5424 0.2931 0.078 Uiso 1 1 calc R
C17 C 0.2756(8) 0.5079(7) 0.3201(7) 0.064(2) Uani 1 1 d .
H17 H 0.2579 0.5650 0.2504 0.077 Uiso 1 1 calc R
C18 C 0.1833(7) 0.4370(6) 0.3980(6) 0.0517(18) Uani 1 1 d .
C19 C 0.0569(8) 0.4440(7) 0.3765(7) 0.061(2) Uani 1 1 d .
C20 C -0.0894(12) 0.5269(10) 0.2620(10) 0.093(3) Uani 1 1 d .
H20 H -0.1138 0.5825 0.1945 0.111 Uiso 1 1 calc R
C21 C -0.1773(10) 0.4511(10) 0.3419(10) 0.088(3) Uani 1 1 d .
H21 H -0.2573 0.4563 0.3260 0.106 Uiso 1 1 calc R
C22 C -0.0309(8) 0.3674(7) 0.4592(7) 0.060(2) Uani 1 1 d .
C23 C 0.0029(7) 0.2854(7) 0.5682(7) 0.0590(19) Uani 1 1 d .
C24 C -0.0815(8) 0.2094(8) 0.6560(8) 0.076(2) Uani 1 1 d .
H24 H -0.1628 0.2082 0.6456 0.091 Uiso 1 1 calc R
C25 C -0.0413(8) 0.1375(9) 0.7565(9) 0.089(3) Uani 1 1 d .
H25 H -0.0966 0.0884 0.8164 0.106 Uiso 1 1 calc R
C26 C 0.0781(7) 0.1358(7) 0.7715(7) 0.070(2) Uani 1 1 d .
H26 H 0.1033 0.0838 0.8403 0.084 Uiso 1 1 calc R
C27 C 0.1229(6) 0.2803(6) 0.5883(6) 0.0476(16) Uani 1 1 d .
C28 C 0.2146(6) 0.3549(5) 0.5013(5) 0.0436(16) Uani 1 1 d .
N9 N -0.0549(17) 0.1404(18) 0.0225(17) 0.219(8) Uiso 1 1 d .
C29 C -0.048(2) 0.338(2) 0.0468(19) 0.206(8) Uiso 1 1 d .
C30 C -0.051(2) 0.224(2) 0.0330(19) 0.197(8) Uiso 1 1 d .

loop_
_atom_site_aniso_label
_atom_site_aniso_U_11
_atom_site_aniso_U_22
_atom_site_aniso_U_33
_atom_site_aniso_U_23
_atom_site_aniso_U_13
_atom_site_aniso_U_12
V1 0.0577(8) 0.0521(8) 0.0364(7) -0.0160(5) -0.0040(5) -0.0068(6)
Cl1 0.0640(12) 0.0709(13) 0.0609(12) -0.0327(10) -0.0089(9) 0.0047(9)
P1 0.224(4) 0.0703(18) 0.080(2) -0.0394(16) -0.040(2) 0.019(2)
F1 0.228(9) 0.129(6) 0.140(6) -0.088(5) -0.056(6) 0.015(6)
F2 0.210(9) 0.121(6) 0.178(8) -0.080(6) -0.073(7) 0.065(6)
F3 0.305(12) 0.107(5) 0.080(4) -0.043(4) -0.009(6) 0.003(6)
F4 0.189(8) 0.177(8) 0.207(9) -0.112(7) -0.073(7) 0.001(7)
F5 0.335(13) 0.086(5) 0.120(6) -0.047(4) -0.077(7) 0.067(6)
F6 0.197(9) 0.174(8) 0.123(6) -0.049(6) 0.006(6) -0.012(7)
O1 0.057(3) 0.046(3) 0.045(3) -0.018(2) -0.001(2) 0.008(2)
N1 0.044(3) 0.057(3) 0.036(3) -0.028(3) 0.000(2) -0.001(3)
N2 0.067(4) 0.047(3) 0.032(3) -0.015(3) -0.005(3) -0.002(3)
N3 0.132(7) 0.058(4) 0.048(4) -0.011(3) -0.021(4) 0.012(4)
N4 0.118(6) 0.057(4) 0.058(4) -0.028(4) -0.022(4) 0.007(4)
N5 0.057(4) 0.047(3) 0.040(3) -0.021(3) 0.004(3) -0.006(3)
N6 0.050(3) 0.061(4) 0.041(3) -0.012(3) -0.002(3) -0.002(3)
N7 0.105(6) 0.071(5) 0.064(5) -0.033(4) -0.030(4) 0.029(4)
N8 0.069(5) 0.087(5) 0.106(6) -0.058(5) -0.028(4) 0.016(4)
C1 0.063(5) 0.055(4) 0.040(4) -0.028(3) -0.008(3) 0.007(3)
C2 0.061(5) 0.083(6) 0.029(4) -0.026(4) 0.002(3) -0.007(4)
C3 0.064(5) 0.064(5) 0.036(4) -0.019(3) -0.008(3) -0.001(4)
C4 0.059(4) 0.055(4) 0.032(3) -0.016(3) -0.005(3) -0.004(3)
C5 0.075(5) 0.057(5) 0.043(4) -0.013(4) -0.009(4) 0.003(4)
C6 0.171(11) 0.057(6) 0.064(6) -0.018(5) -0.022(6) 0.005(6)
C7 0.153(10) 0.051(5) 0.077(7) -0.019(5) -0.028(6) 0.011(6)
C8 0.079(5) 0.053(4) 0.046(4) -0.020(4) -0.010(4) 0.000(4)
C9 0.069(5) 0.056(4) 0.037(4) -0.021(3) -0.007(3) 0.003(4)
C10 0.109(7) 0.055(5) 0.051(5) -0.033(4) -0.015(4) 0.005(4)
C11 0.123(8) 0.070(6) 0.043(4) -0.030(4) -0.024(5) 0.010(5)
C12 0.094(6) 0.058(5) 0.038(4) -0.026(3) -0.010(4) 0.003(4)
C13 0.052(4) 0.048(4) 0.034(3) -0.018(3) -0.001(3) -0.001(3)
C14 0.042(4) 0.057(4) 0.035(3) -0.023(3) -0.003(3) 0.001(3)
C15 0.071(5) 0.056(5) 0.047(4) -0.022(4) 0.008(4) -0.024(4)
C16 0.088(6) 0.048(4) 0.052(5) -0.018(4) 0.016(4) -0.019(4)
C17 0.084(6) 0.053(5) 0.052(5) -0.018(4) -0.003(4) 0.002(4)
C18 0.076(5) 0.044(4) 0.043(4) -0.025(3) -0.009(4) 0.004(4)
C19 0.086(6) 0.055(5) 0.059(5) -0.036(4) -0.023(4) 0.016(4)
C20 0.125(10) 0.084(7) 0.089(7) -0.045(6) -0.059(7) 0.051(7)
C21 0.089(7) 0.093(7) 0.101(8) -0.048(7) -0.045(7) 0.023(6)
C22 0.069(5) 0.059(5) 0.063(5) -0.036(4) -0.013(4) 0.009(4)
C23 0.058(5) 0.060(5) 0.064(5) -0.031(4) -0.003(4) 0.000(4)
C24 0.051(5) 0.086(6) 0.082(6) -0.021(5) -0.002(4) -0.010(4)
C25 0.055(6) 0.097(7) 0.084(7) -0.004(6) 0.011(5) -0.016(5)
C26 0.053(5) 0.075(6) 0.061(5) -0.005(4) 0.002(4) -0.007(4)
C27 0.048(4) 0.049(4) 0.050(4) -0.025(3) -0.002(3) -0.003(3)
C28 0.059(5) 0.039(4) 0.041(4) -0.023(3) -0.008(3) 0.000(3)

loop_
_atom_type_symbol
_atom_type_description
_atom_type_scat_dispersion_real
_atom_type_scat_dispersion_imag
_atom_type_scat_source
C C 0.0033 0.0016 'International Tables Vol C Tables 4.2.6.8 and 6.1.1.4'
H H 0.0000 0.0000 'International Tables Vol C Tables 4.2.6.8 and 6.1.1.4'
N N 0.0061 0.0033 'International Tables Vol C Tables 4.2.6.8 and 6.1.1.4'
O O 0.0106 0.0060 'International Tables Vol C Tables 4.2.6.8 and 6.1.1.4'
F F 0.0171 0.0103 'International Tables Vol C Tables 4.2.6.8 and 6.1.1.4'
P P 0.1023 0.0942 'International Tables Vol C Tables 4.2.6.8 and 6.1.1.4'
Cl Cl 0.1484 0.1585 'International Tables Vol C Tables 4.2.6.8 and 6.1.1.4'
V V 0.3005 0.5294 'International Tables Vol C Tables 4.2.6.8 and 6.1.1.4'

loop_
_geom_angle_atom_site_label_1
_geom_angle_atom_site_label_2
_geom_angle_atom_site_label_3
_geom_angle
O1 V1 N1 93.9(2)
O1 V1 N5 99.6(2)
N1 V1 N5 164.1(2)
O1 V1 N6 96.4(2)
N1 V1 N6 93.7(2)
N5 V1 N6 76.5(2)
O1 V1 N2 166.3(2)
N1 V1 N2 73.81(19)
N5 V1 N2 91.8(2)
N6 V1 N2 78.7(2)
O1 V1 Cl1 100.95(17)
N1 V1 Cl1 92.57(15)
N5 V1 Cl1 93.08(17)
N6 V1 Cl1 161.10(17)
N2 V1 Cl1 85.97(16)
F4 P1 F3 87.4(5)
F4 P1 F6 95.5(6)
F3 P1 F6 177.1(6)
F4 P1 F2 91.4(5)
F3 P1 F2 91.2(5)
F6 P1 F2 88.8(5)
F4 P1 F1 177.8(6)
F3 P1 F1 90.7(5)
F6 P1 F1 86.4(5)
F2 P1 F1 89.8(4)
F4 P1 F5 90.8(5)
F3 P1 F5 89.3(5)
F6 P1 F5 90.6(5)
F2 P1 F5 177.7(5)
F1 P1 F5 88.0(5)
C1 N1 C14 117.3(6)
C1 N1 V1 123.2(5)
C14 N1 V1 119.5(4)
C12 N2 C13 116.5(6)
C12 N2 V1 129.2(5)
C13 N2 V1 114.4(4)
C6 N3 C5 116.8(7)
C7 N4 C8 116.6(7)
C15 N5 C28 117.8(6)
C15 N5 V1 126.9(5)
C28 N5 V1 115.0(4)
C26 N6 C27 118.8(6)
C26 N6 V1 126.5(5)
C27 N6 V1 114.8(4)
C20 N7 C19 115.2(9)
C21 N8 C22 117.8(9)
N1 C1 C2 122.7(6)
N1 C1 H1 118.7
C2 C1 H1 118.7
C3 C2 C1 119.8(6)
C3 C2 H2 120.1
C1 C2 H2 120.1
C2 C3 C4 119.4(7)
C2 C3 H3 120.3
C4 C3 H3 120.3
C14 C4 C3 118.0(6)
C14 C4 C5 119.1(6)
C3 C4 C5 122.9(6)
N3 C5 C8 120.8(7)
N3 C5 C4 118.6(7)
C8 C5 C4 120.5(7)
N3 C6 C7 122.6(9)
N3 C6 H6 118.7
C7 C6 H6 118.7
N4 C7 C6 121.9(9)
N4 C7 H7 119.1
C6 C7 H7 119.1
N4 C8 C5 121.2(7)
N4 C8 C9 118.8(6)
C5 C8 C9 120.0(7)
C13 C9 C10 117.6(7)
C13 C9 C8 119.2(6)
C10 C9 C8 123.1(7)
C11 C10 C9 119.0(7)
C11 C10 H10 120.5
C9 C10 H10 120.5
C10 C11 C12 120.2(7)
C10 C11 H11 119.9
C12 C11 H11 119.9
N2 C12 C11 123.0(7)
N2 C12 H12 118.5
C11 C12 H12 118.5
N2 C13 C9 123.8(6)
N2 C13 C14 115.9(6)
C9 C13 C14 120.3(6)
N1 C14 C4 122.8(6)
N1 C14 C13 116.2(6)
C4 C14 C13 120.9(6)
N5 C15 C16 122.5(8)
N5 C15 H15 118.7
C16 C15 H15 118.7
C17 C16 C15 119.4(7)
C17 C16 H16 120.3
C15 C16 H16 120.3
C16 C17 C18 120.2(7)
C16 C17 H17 119.9
C18 C17 H17 119.9
C17 C18 C28 117.4(7)
C17 C18 C19 123.6(7)
C28 C18 C19 119.1(7)
N7 C19 C22 121.5(8)
N7 C19 C18 118.5(8)
C22 C19 C18 120.0(7)
N7 C20 C21 124.2(9)
N7 C20 H20 117.9
C21 C20 H20 117.9
N8 C21 C20 120.8(9)
N8 C21 H21 119.6
C20 C21 H21 119.6
N8 C22 C19 120.5(8)
N8 C22 C23 119.5(8)
C19 C22 C23 120.0(7)
C27 C23 C24 117.8(8)
C27 C23 C22 119.5(7)
C24 C23 C22 122.7(8)
C25 C24 C23 118.3(8)
C25 C24 H24 120.9
C23 C24 H24 120.9
C24 C25 C26 121.5(8)
C24 C25 H25 119.3
C26 C25 H25 119.3
N6 C26 C25 121.1(8)
N6 C26 H26 119.5
C25 C26 H26 119.5
N6 C27 C23 122.6(7)
N6 C27 C28 116.7(6)
C23 C27 C28 120.8(7)
N5 C28 C18 122.6(6)
N5 C28 C27 116.8(6)
C18 C28 C27 120.6(7)
N9 C30 C29 179(3)

loop_
_geom_bond_atom_site_label_1
_geom_bond_atom_site_label_2
_geom_bond_distance
V1 O1 1.685(4)
V1 N1 2.120(6)
V1 N5 2.132(6)
V1 N6 2.160(6)
V1 N2 2.282(6)
V1 Cl1 2.286(3)
P1 F4 1.531(8)
P1 F3 1.560(8)
P1 F6 1.572(9)
P1 F2 1.579(7)
P1 F1 1.583(8)
P1 F5 1.589(8)
N1 C1 1.343(8)
N1 C14 1.358(8)
N2 C12 1.345(8)
N2 C13 1.351(8)
N3 C6 1.321(11)
N3 C5 1.346(10)
N4 C7 1.327(11)
N4 C8 1.351(9)
N5 C15 1.330(8)
N5 C28 1.359(9)
N6 C26 1.341(9)
N6 C27 1.344(9)
N7 C20 1.326(13)
N7 C19 1.356(10)
N8 C21 1.310(12)
N8 C22 1.360(10)
C1 C2 1.376(10)
C1 H1 0.9300
C2 C3 1.351(10)
C2 H2 0.9300
C3 C4 1.399(9)
C3 H3 0.9300
C4 C14 1.379(9)
C4 C5 1.447(10)
C5 C8 1.409(10)
C6 C7 1.385(13)
C6 H6 0.9300
C7 H7 0.9300
C8 C9 1.446(10)
C9 C13 1.392(9)
C9 C10 1.400(10)
C10 C11 1.352(11)
C10 H10 0.9300
C11 C12 1.383(10)
C11 H11 0.9300
C12 H12 0.9300
C13 C14 1.455(8)
C15 C16 1.374(11)
C15 H15 0.9300
C16 C17 1.357(12)
C16 H16 0.9300
C17 C18 1.383(11)
C17 H17 0.9300
C18 C28 1.386(9)
C18 C19 1.456(11)
C19 C22 1.403(11)
C20 C21 1.386(15)
C20 H20 0.9300
C21 H21 0.9300
C22 C23 1.446(11)
C23 C27 1.382(10)
C23 C24 1.403(11)
C24 C25 1.358(12)
C24 H24 0.9300
C25 C26 1.361(12)
C25 H25 0.9300
C26 H26 0.9300
C27 C28 1.441(9)
N9 C30 1.08(3)
C29 C30 1.46(3)
